data_7720865
loop_
_publ_author_name
'Solka, Maksymilian'
'Terlecki, Micha&#x142;'
'Justyniak, Iwona'
'Ziemkowska, Wanda'
'Prochowicz, Daniel'
'Lewi&#x144;ski, Janusz'

_publ_section_title
;
 Structural diversity of dimethylgallium
 naphthalene-2,3-dicarboxylate/pyridine systems.
;
_journal_issue 19
_journal_name_full 'Dalton transactions (Cambridge, England : 2003)'
_journal_page_first 7709
_journal_page_last 7717
_journal_paper_doi 10.1039/d6dt00374e
_journal_volume 55
_journal_year 2026
_chemical_formula_moiety 'C52 H46 Ga4 N4 O8, 5(C H2 Cl2)'
_chemical_formula_sum 'C57 H56 Cl10 Ga4 N4 O8'
_chemical_formula_weight 1558.43
_space_group_crystal_system triclinic
_space_group_IT_number 2
_space_group_name_Hall '-P 1'
_space_group_name_H-M_alt 'P -1'
_atom_sites_solution_hydrogens geom
_audit_creation_date 2026-02-07
_audit_creation_method
;
Olex2 1.3
(compiled 2020.11.12 svn.r5f609507 for OlexSys, GUI svn.r6272)
;
_audit_update_record
;
2026-02-11 deposited with the CCDC.	2026-04-10 downloaded from the CCDC.
;
_cell_angle_alpha 102.112(19)
_cell_angle_beta 107.393(18)
_cell_angle_gamma 101.202(17)
_cell_formula_units_Z 1
_cell_length_a 10.2423(18)
_cell_length_b 12.817(3)
_cell_length_c 15.306(3)
_cell_measurement_reflns_used 1484
_cell_measurement_temperature 100.01(11)
_cell_measurement_theta_max 59.6520
_cell_measurement_theta_min 4.7100
_cell_volume 1802.2(7)
_computing_cell_refinement 'CrysAlisPro 1.171.40.45a (Rigaku OD, 2019)'
_computing_data_collection 'CrysAlisPro 1.171.40.45a (Rigaku OD, 2019)'
_computing_data_reduction 'CrysAlisPro 1.171.40.45a (Rigaku OD, 2019)'
_computing_molecular_graphics 'Olex2 1.3 (Dolomanov et al., 2009)'
_computing_publication_material 'Olex2 1.3 (Dolomanov et al., 2009)'
_computing_structure_refinement 'SHELXL 2018/3 (Sheldrick, 2015)'
_computing_structure_solution 'SHELXT 2014/5 (Sheldrick, 2014)'
_diffrn_ambient_environment N~2~
_diffrn_ambient_temperature 100.01(11)
_diffrn_detector 'CCD plate'
_diffrn_detector_area_resol_mean 16.2974
_diffrn_detector_type Eos
_diffrn_measured_fraction_theta_full 0.947
_diffrn_measured_fraction_theta_max 0.947
_diffrn_measurement_details
;
List of Runs (angles in degrees, time in seconds):

  # Type    Start    End  Width  t~exp~   \w     \q     \k     \f   Frames
#--------------------------------------------------------------------------
  1  \w      2.00  98.00   1.00    7.50    --   31.92  77.00-180.00   96
  2  \w      1.00  70.00   1.00    7.50    --   31.92 -99.00-120.00   69
  3  \w     37.00 100.00   1.00    7.50    --   31.92  57.00 -60.00   63
  4  \w    -23.00   5.00   1.00    7.50    --   31.92 -57.00 -60.00   28
  5  \w    -35.00  56.00   1.00    7.50    --   31.92 -77.00  60.00   91
  6  \w      9.00  52.00   1.00    7.50    --   31.92 -57.00 -60.00   43
  7  \w     59.00  87.00   1.00    7.50    --   31.92  57.00  30.00   28
  8  \w     26.00 111.00   1.00   32.00    --   89.35 -61.00  60.00   85
  9  \w    108.00 145.00   1.00   32.00    --   89.35 111.00-180.00   37
 10  \w     44.00 102.00   1.00   32.00    --   89.35 -94.00  30.00   58
 11  \w     65.00 109.00   1.00   32.00    --   89.35-111.00 -30.00   44
 12  \w    111.00 150.00   1.00   32.00    --   89.35 178.00 -90.00   39
 13  \w    106.00 162.00   1.00   32.00    --   89.35 111.00 120.00   56
 14  \w    104.00 159.00   1.00   32.00    --   89.35 111.00  90.00   55
 15  \w     18.00 117.00   1.00   32.00    --   89.35 -30.00 150.00   99
 16  \w     64.00 131.00   1.00   32.00    --   89.35  30.00-180.00   67
 17  \w     78.00 138.00   1.00   32.00    --   89.35  45.00  30.00   60
 18  \w     20.00 117.00   1.00   32.00    --   89.35 -77.00-180.00   97
 19  \w     66.00 105.00   1.00   32.00    --   89.35 178.00  30.00   39
 20  \w    119.00 144.00   1.00   32.00    --   89.35 178.00  30.00   25
 21  \w     36.00 128.00   1.00   32.00    --   89.35  15.00 150.00   92
;
_diffrn_measurement_device 'four-circle diffractometer'
_diffrn_measurement_device_type 'SuperNova, Dual, Cu at home/near, Eos'
_diffrn_measurement_method '\w scans'
_diffrn_orient_matrix_type 'CrysAlisPro convention (1999,Acta A55,543-557)'
_diffrn_orient_matrix_UB_11 -0.0935999000
_diffrn_orient_matrix_UB_12 -0.0961980000
_diffrn_orient_matrix_UB_13 -0.0899157000
_diffrn_orient_matrix_UB_21 -0.0579899000
_diffrn_orient_matrix_UB_22 -0.0625529000
_diffrn_orient_matrix_UB_23 0.0621496000
_diffrn_orient_matrix_UB_31 -0.1214861000
_diffrn_orient_matrix_UB_32 0.0564412000
_diffrn_orient_matrix_UB_33 -0.0130030000
_diffrn_radiation_monochromator mirror
_diffrn_radiation_probe x-ray
_diffrn_radiation_type 'Cu K\a'
_diffrn_radiation_wavelength 1.54184
_diffrn_reflns_av_R_equivalents 0.1362
_diffrn_reflns_av_unetI/netI 0.1632
_diffrn_reflns_Laue_measured_fraction_full 0.947
_diffrn_reflns_Laue_measured_fraction_max 0.947
_diffrn_reflns_limit_h_max 9
_diffrn_reflns_limit_h_min -11
_diffrn_reflns_limit_k_max 14
_diffrn_reflns_limit_k_min -10
_diffrn_reflns_limit_l_max 14
_diffrn_reflns_limit_l_min -17
_diffrn_reflns_number 8871
_diffrn_reflns_point_group_measured_fraction_full 0.947
_diffrn_reflns_point_group_measured_fraction_max 0.947
_diffrn_reflns_theta_full 61.482
_diffrn_reflns_theta_max 61.482
_diffrn_reflns_theta_min 3.669
_diffrn_source 'micro-focus sealed X-ray tube'
_diffrn_source_type 'SuperNova (Cu) X-ray Source'
_exptl_absorpt_coefficient_mu 5.518
_exptl_absorpt_correction_T_max 0.896
_exptl_absorpt_correction_T_min 0.706
_exptl_absorpt_correction_type multi-scan
_exptl_absorpt_process_details
;
CrysAlisPro 1.171.40.45a (Rigaku Oxford Diffraction, 2019)
Empirical absorption correction using spherical harmonics,
 implemented in SCALE3 ABSPACK scaling algorithm.
;
_exptl_crystal_colour colorless
_exptl_crystal_density_diffrn 1.436
_exptl_crystal_description plate
_exptl_crystal_F_000 784
_exptl_crystal_size_max 0.08
_exptl_crystal_size_mid 0.06
_exptl_crystal_size_min 0.02
_refine_diff_density_max 2.756
_refine_diff_density_min -1.664
_refine_diff_density_rms 0.263
_refine_ls_extinction_method none
_refine_ls_goodness_of_fit_ref 1.491
_refine_ls_hydrogen_treatment constr
_refine_ls_matrix_type full
_refine_ls_number_parameters 392
_refine_ls_number_reflns 5301
_refine_ls_number_restraints 72
_refine_ls_restrained_S_all 1.497
_refine_ls_R_factor_all 0.2320
_refine_ls_R_factor_gt 0.1792
_refine_ls_shift/su_max 0.000
_refine_ls_shift/su_mean 0.000
_refine_ls_structure_factor_coef Fsqd
_refine_ls_weighting_details 'w=1/[\s^2^(Fo^2^)+(0.2000P)^2^] where P=(Fo^2^+2Fc^2^)/3'
_refine_ls_weighting_scheme calc
_refine_ls_wR_factor_gt 0.4417
_refine_ls_wR_factor_ref 0.4768
_reflns_Friedel_coverage 0.000
_reflns_number_gt 3114
_reflns_number_total 5301
_reflns_threshold_expression 'I > 2\s(I)'
_cod_data_source_file d6dt00374e2.cif
_cod_data_source_block 5
_cod_depositor_comments 'Adding full bibliography for 7720862--7720867.cif.'
_cod_original_cell_volume 1802.3(7)
_cod_database_code 7720865
_shelx_shelxl_version_number 2018/3
_chemical_oxdiff_formula 'C40 H30 O4 Al2 N2'
_shelx_space_group_comment
;
The symmetry employed for this shelxl refinement is uniquely defined
by the following loop, which should always be used as a source of
symmetry information in preference to the above space-group names.
They are only intended as comments.
;
_reflns_odcompleteness_completeness 98.32
_reflns_odcompleteness_iscentric 1
_reflns_odcompleteness_theta 58.86
_olex2_refinement_description
;
1. Fixed Uiso
 At 1.2 times of:
  All C(H) groups, All C(H,H) groups
 At 1.5 times of:
  All C(H,H,H) groups
2. Uiso/Uaniso restraints and constraints
Uanis(C5) \\sim Ueq, Uanis(C6) \\sim Ueq, Uanis(C16) \\sim Ueq, Uanis(C18)
\\sim Ueq, Uanis(C22) \\sim Ueq, Uanis(C23) \\sim Ueq, Uanis(C25) \\sim Ueq,
Uanis(C27) \\sim Ueq, Uanis(C29) \\sim Ueq, Uanis(O1) \\sim Ueq, Uanis(O4)
\\sim Ueq, Uanis(N2) \\sim Ueq: with sigma of 0.01 and sigma for terminal atoms
of 0.01
3. Others
 Fixed Sof: Cl5(0.5) Cl6(0.5) C29(0.5) H29A(0.5) H29B(0.5)
4.a Secondary CH2 refined with riding coordinates:
 C28(H28A,H28B), C27(H27A,H27B), C29(H29A,H29B)
4.b Aromatic/amide H refined with riding coordinates:
 C7(H7), C9(H9), C10(H10), C11(H11), C12(H12), C14(H14), C17(H17), C21(H21),
 C26(H26), C22(H22), C23(H23)
4.c Idealised Me refined as rotating group:
 C1(H1A,H1B,H1C), C2(H2A,H2B,H2C), C3(H3A,H3B,H3C), C4(H4A,H4B,H4C)
;
_olex2_submission_special_instructions 'No special instructions were received'
_oxdiff_exptl_absorpt_empirical_details
;
Empirical correction (ABSPACK) includes:
- Absorption correction using spherical harmonics
- Frame scaling
;
_oxdiff_exptl_absorpt_empirical_full_max 5.299
_oxdiff_exptl_absorpt_empirical_full_min 0.218

loop_
_space_group_symop_operation_xyz
'x, y, z'
'-x, -y, -z'

loop_
_atom_site_label
_atom_site_type_symbol
_atom_site_fract_x
_atom_site_fract_y
_atom_site_fract_z
_atom_site_U_iso_or_equiv
_atom_site_adp_type
_atom_site_occupancy
_atom_site_site_symmetry_order
_atom_site_calc_flag
_atom_site_refinement_flags_posn
_atom_site_refinement_flags_adp
_atom_site_refinement_flags_occupancy
_atom_site_disorder_assembly
_atom_site_disorder_group
C1 C 0.2335(17) 0.2260(16) 0.1987(13) 0.041(4) Uani 1 1 d . . . . .
H1A H 0.292949 0.226909 0.159064 0.062 Uiso 1 1 calc R U . . .
H1B H 0.152986 0.254674 0.172109 0.062 Uiso 1 1 calc R U . . .
H1C H 0.197731 0.149657 0.199606 0.062 Uiso 1 1 calc R U . . .
C2 C 0.487(2) 0.2892(19) 0.4285(18) 0.061(6) Uani 1 1 d . . . . .
H2A H 0.575148 0.294567 0.414066 0.091 Uiso 1 1 calc R U . . .
H2B H 0.451840 0.214217 0.432356 0.091 Uiso 1 1 calc R U . . .
H2C H 0.507233 0.343407 0.489663 0.091 Uiso 1 1 calc R U . . .
C3 C 0.607(2) 0.2316(18) 0.1833(17) 0.061(6) Uani 1 1 d . . . . .
H3A H 0.710661 0.249962 0.203957 0.092 Uiso 1 1 calc R U . . .
H3B H 0.566297 0.151299 0.154543 0.092 Uiso 1 1 calc R U . . .
H3C H 0.578750 0.255085 0.238673 0.092 Uiso 1 1 calc R U . . .
C4 C 0.3657(19) 0.256(2) -0.028(2) 0.077(7) Uani 1 1 d . . . . .
H4A H 0.280139 0.241451 -0.010706 0.116 Uiso 1 1 calc R U . . .
H4B H 0.368900 0.187784 -0.068837 0.116 Uiso 1 1 calc R U . . .
H4C H 0.363276 0.313146 -0.061380 0.116 Uiso 1 1 calc R U . . .
C7 C 0.4448(18) 0.7237(17) 0.3106(18) 0.060(6) Uani 1 1 d . . . . .
H7 H 0.365416 0.722872 0.330596 0.072 Uiso 1 1 calc R U . . .
C8 C 0.526(2) 0.8245(18) 0.3123(19) 0.063(6) Uani 1 1 d . . . . .
C9 C 0.495(3) 0.928(2) 0.342(3) 0.093(10) Uani 1 1 d . . . . .
H9 H 0.415340 0.932019 0.360348 0.112 Uiso 1 1 calc R U . . .
C10 C 0.586(3) 1.0182(19) 0.342(3) 0.109(13) Uani 1 1 d . . . . .
H10 H 0.562854 1.086395 0.357560 0.131 Uiso 1 1 calc R U . . .
C11 C 0.707(3) 1.023(2) 0.321(2) 0.087(8) Uani 1 1 d . . . . .
H11 H 0.770501 1.092373 0.329374 0.105 Uiso 1 1 calc R U . . .
C12 C 0.735(3) 0.9265(18) 0.290(2) 0.074(7) Uani 1 1 d . . . . .
H12 H 0.811480 0.926322 0.267036 0.089 Uiso 1 1 calc R U . . .
C13 C 0.651(2) 0.8266(17) 0.2895(18) 0.054(5) Uani 1 1 d . . . . .
C14 C 0.6817(17) 0.7218(15) 0.2630(15) 0.044(4) Uani 1 1 d . . . . .
H14 H 0.765371 0.720615 0.248428 0.053 Uiso 1 1 calc R U . . .
C15 C 0.5968(18) 0.6272(16) 0.2585(15) 0.045(4) Uani 1 1 d . . . . .
C17 C 0.077(2) 0.3669(19) 0.3421(18) 0.059(5) Uani 1 1 d . . . . .
H17 H 0.037746 0.329864 0.275529 0.071 Uiso 1 1 calc R U . . .
C19 C 0.0450(16) 0.4744(15) 0.4804(13) 0.035(4) Uani 1 1 d . . . . .
C20 C 0.182(2) 0.4785(17) 0.5306(16) 0.055(5) Uani 1 1 d . . . . .
C21 C 0.2657(19) 0.4265(14) 0.4839(16) 0.047(5) Uani 1 1 d . . . . .
H21 H 0.360552 0.430990 0.520731 0.056 Uiso 1 1 calc R U . . .
C24 C 0.9363(17) 0.4719(17) 0.0080(14) 0.046(5) Uani 1 1 d . . . . .
C26 C 0.837(2) 0.3658(17) 0.0941(17) 0.058(5) Uani 1 1 d . . . . .
H26 H 0.850766 0.328598 0.142219 0.070 Uiso 1 1 calc R U . . .
C28 C 0.835(3) 0.943(3) 0.549(2) 0.089(9) Uani 1 1 d . . . . .
H28A H 0.733780 0.920246 0.507443 0.107 Uiso 1 1 calc R U . . .
H28B H 0.879743 1.016130 0.543723 0.107 Uiso 1 1 calc R U . . .
N1 N 0.2152(14) 0.3724(11) 0.3908(12) 0.042(4) Uani 1 1 d . . . . .
O2 O 0.2519(12) 0.5011(10) 0.2534(10) 0.047(3) Uani 1 1 d . . . . .
O3 O 0.5183(11) 0.4508(9) 0.1516(9) 0.039(3) Uani 1 1 d . . . . .
Ga1 Ga 0.3468(2) 0.31918(18) 0.32914(18) 0.0438(8) Uani 1 1 d . . . . .
Ga2 Ga 0.5353(2) 0.30852(18) 0.08927(18) 0.0442(8) Uani 1 1 d . . . . .
Cl1 Cl 1.1513(8) 0.7415(6) 0.4175(7) 0.098(2) Uani 1 1 d . . . . .
Cl2 Cl 1.0369(7) 0.7320(6) 0.2182(7) 0.101(3) Uani 1 1 d . . . . .
Cl3 Cl 0.8450(9) 0.9592(6) 0.6710(7) 0.102(3) Uani 1 1 d . . . . .
Cl4 Cl 0.9170(7) 0.8481(5) 0.5108(6) 0.0812(19) Uani 1 1 d . . . . .
Cl5 Cl 0.6348(18) 0.0809(11) -0.0629(18) 0.126(7) Uani 0.5 1 d . . P . .
Cl6 Cl 0.931(2) 0.119(2) -0.0509(18) 0.151(9) Uani 0.5 1 d . . P . .
C5 C 0.3814(16) 0.5247(14) 0.2866(13) 0.035(4) Uani 1 1 d . U . . .
C6 C 0.4729(17) 0.6285(14) 0.2822(14) 0.039(4) Uani 1 1 d . U . . .
C16 C 0.6232(18) 0.5203(15) 0.2180(14) 0.040(4) Uani 1 1 d . U . . .
C18 C -0.0072(18) 0.4126(17) 0.3849(16) 0.053(5) Uani 1 1 d . U . . .
C22 C 0.686(2) 0.4250(19) -0.0136(16) 0.057(5) Uani 1 1 d . U . . .
H22 H 0.592954 0.427720 -0.047573 0.069 Uiso 1 1 calc R U . . .
C23 C 0.804(3) 0.483(2) -0.0325(18) 0.067(6) Uani 1 1 d . U . . .
H23 H 0.789751 0.528671 -0.073757 0.080 Uiso 1 1 calc R U . . .
C25 C 0.9538(19) 0.4127(16) 0.0749(16) 0.049(4) Uani 1 1 d . U . . .
C27 C 1.055(2) 0.6583(18) 0.2967(18) 0.064(5) Uani 1 1 d . U . . .
H27A H 1.105618 0.602974 0.279839 0.076 Uiso 1 1 calc R U . . .
H27B H 0.959725 0.617366 0.291823 0.076 Uiso 1 1 calc R U . . .
C29 C 0.757(5) 0.103(4) -0.104(4) 0.065(11) Uani 0.5 1 d . U P . .
H29A H 0.750808 0.171487 -0.124354 0.078 Uiso 0.5 1 calc R U P . .
H29B H 0.726339 0.042300 -0.163802 0.078 Uiso 0.5 1 calc R U P . .
O1 O 0.4515(11) 0.4630(10) 0.3316(9) 0.041(3) Uani 1 1 d . U . . .
O4 O 0.7442(11) 0.5033(10) 0.2478(9) 0.040(3) Uani 1 1 d . U . . .
N2 N 0.7019(13) 0.3692(11) 0.0486(10) 0.035(3) Uani 1 1 d . U . . .

loop_
_atom_site_aniso_label
_atom_site_aniso_U_11
_atom_site_aniso_U_22
_atom_site_aniso_U_33
_atom_site_aniso_U_23
_atom_site_aniso_U_13
_atom_site_aniso_U_12
C1 0.021(8) 0.066(10) 0.050(11) 0.020(9) 0.028(8) 0.014(7)
C2 0.046(12) 0.078(13) 0.082(17) 0.033(12) 0.049(12) 0.018(10)
C3 0.055(13) 0.068(12) 0.060(14) 0.002(10) 0.038(11) 0.004(10)
C4 0.010(9) 0.106(18) 0.10(2) 0.014(14) 0.022(10) -0.001(9)
C7 0.014(8) 0.064(12) 0.105(18) 0.022(11) 0.026(10) 0.015(8)
C8 0.040(11) 0.058(12) 0.100(19) 0.030(12) 0.025(12) 0.022(9)
C9 0.076(18) 0.051(13) 0.16(3) 0.029(15) 0.052(19) 0.028(13)
C10 0.055(16) 0.041(12) 0.20(4) -0.009(15) 0.03(2) 0.003(11)
C11 0.09(2) 0.065(15) 0.10(2) 0.026(14) 0.032(17) 0.005(13)
C12 0.067(15) 0.048(12) 0.10(2) 0.024(12) 0.026(14) 0.006(10)
C13 0.036(10) 0.062(11) 0.094(17) 0.036(11) 0.049(11) 0.020(9)
C14 0.019(8) 0.055(10) 0.063(13) 0.018(9) 0.022(8) 0.006(7)
C15 0.021(8) 0.065(11) 0.067(14) 0.038(10) 0.025(9) 0.018(8)
C17 0.027(10) 0.086(14) 0.065(15) 0.029(11) 0.019(10) 0.005(9)
C19 0.008(7) 0.066(10) 0.040(10) 0.025(8) 0.014(7) 0.011(7)
C20 0.046(12) 0.066(12) 0.063(14) 0.013(10) 0.033(11) 0.025(9)
C21 0.030(9) 0.039(9) 0.087(17) 0.015(10) 0.039(10) 0.017(7)
C24 0.009(7) 0.083(12) 0.048(12) 0.014(9) 0.020(7) 0.006(7)
C26 0.039(11) 0.065(12) 0.070(15) 0.024(11) 0.022(10) 0.003(9)
C28 0.074(18) 0.14(2) 0.10(2) 0.065(19) 0.058(17) 0.039(17)
N1 0.018(7) 0.040(7) 0.061(11) 0.015(7) 0.009(7) 0.000(5)
O2 0.023(6) 0.062(7) 0.066(9) 0.027(6) 0.021(6) 0.015(5)
O3 0.020(6) 0.048(6) 0.062(8) 0.022(6) 0.025(6) 0.014(5)
Ga1 0.0210(11) 0.0574(13) 0.0676(17) 0.0224(11) 0.0316(11) 0.0131(9)
Ga2 0.0193(11) 0.0594(13) 0.0632(17) 0.0187(11) 0.0280(10) 0.0088(9)
Cl1 0.068(4) 0.090(4) 0.151(7) 0.027(4) 0.071(5) 0.015(3)
Cl2 0.043(3) 0.098(4) 0.170(8) 0.031(5) 0.053(4) 0.023(3)
Cl3 0.086(5) 0.092(4) 0.141(7) 0.029(4) 0.071(5) 0.011(4)
Cl4 0.076(4) 0.072(3) 0.107(5) 0.034(3) 0.045(4) 0.017(3)
Cl5 0.095(11) 0.055(7) 0.21(2) -0.016(8) 0.082(13) -0.002(6)
Cl6 0.077(12) 0.21(2) 0.137(18) 0.039(16) 0.003(12) 0.044(13)
C5 0.019(7) 0.050(7) 0.046(8) 0.014(6) 0.020(6) 0.015(5)
C6 0.025(7) 0.043(7) 0.053(8) 0.007(6) 0.024(6) 0.008(5)
C16 0.027(7) 0.054(7) 0.047(8) 0.025(6) 0.021(6) 0.002(6)
C18 0.018(7) 0.077(9) 0.069(9) 0.008(7) 0.024(6) 0.023(6)
C22 0.039(8) 0.079(9) 0.060(9) 0.032(7) 0.019(7) 0.013(7)
C23 0.054(9) 0.091(10) 0.069(10) 0.032(8) 0.038(8) 0.012(7)
C25 0.028(7) 0.060(8) 0.065(9) 0.019(7) 0.024(6) 0.015(6)
C27 0.032(8) 0.071(9) 0.086(10) 0.008(7) 0.033(7) 0.008(6)
C29 0.064(14) 0.062(13) 0.068(14) 0.017(9) 0.020(9) 0.021(10)
O1 0.018(5) 0.061(6) 0.056(7) 0.021(5) 0.024(5) 0.014(4)
O4 0.013(5) 0.059(6) 0.057(6) 0.019(5) 0.018(4) 0.015(4)
N2 0.017(5) 0.044(6) 0.048(7) 0.011(5) 0.017(5) 0.012(5)

loop_
_atom_type_symbol
_atom_type_description
_atom_type_scat_dispersion_real
_atom_type_scat_dispersion_imag
_atom_type_scat_source
C C 0.0181 0.0091 'International Tables Vol C Tables 4.2.6.8 and 6.1.1.4'
H H 0.0000 0.0000 'International Tables Vol C Tables 4.2.6.8 and 6.1.1.4'
Cl Cl 0.3639 0.7018 'International Tables Vol C Tables 4.2.6.8 and 6.1.1.4'
Ga Ga -1.2846 0.7763 'International Tables Vol C Tables 4.2.6.8 and 6.1.1.4'
N N 0.0311 0.0180 'International Tables Vol C Tables 4.2.6.8 and 6.1.1.4'
O O 0.0492 0.0322 'International Tables Vol C Tables 4.2.6.8 and 6.1.1.4'

loop_
_geom_angle_atom_site_label_1
_geom_angle_atom_site_label_2
_geom_angle_atom_site_label_3
_geom_angle
_geom_angle_site_symmetry_1
_geom_angle_site_symmetry_3
_geom_angle_publ_flag
H1A C1 H1B 109.5 . . ?
H1A C1 H1C 109.5 . . ?
H1B C1 H1C 109.5 . . ?
Ga1 C1 H1A 109.5 . . ?
Ga1 C1 H1B 109.5 . . ?
Ga1 C1 H1C 109.5 . . ?
H2A C2 H2B 109.5 . . ?
H2A C2 H2C 109.5 . . ?
H2B C2 H2C 109.5 . . ?
Ga1 C2 H2A 109.5 . . ?
Ga1 C2 H2B 109.5 . . ?
Ga1 C2 H2C 109.5 . . ?
H3A C3 H3B 109.5 . . ?
H3A C3 H3C 109.5 . . ?
H3B C3 H3C 109.5 . . ?
Ga2 C3 H3A 109.5 . . ?
Ga2 C3 H3B 109.5 . . ?
Ga2 C3 H3C 109.5 . . ?
H4A C4 H4B 109.5 . . ?
H4A C4 H4C 109.5 . . ?
H4B C4 H4C 109.5 . . ?
Ga2 C4 H4A 109.5 . . ?
Ga2 C4 H4B 109.5 . . ?
Ga2 C4 H4C 109.5 . . ?
C8 C7 H7 118.6 . . ?
C6 C7 H7 118.6 . . ?
C6 C7 C8 122.9(18) . . ?
C7 C8 C9 123(2) . . ?
C7 C8 C13 118.5(18) . . ?
C13 C8 C9 118(2) . . ?
C8 C9 H9 122.0 . . ?
C10 C9 C8 116(3) . . ?
C10 C9 H9 122.0 . . ?
C9 C10 H10 116.4 . . ?
C9 C10 C11 127(2) . . ?
C11 C10 H10 116.4 . . ?
C10 C11 H11 121.3 . . ?
C12 C11 C10 117(2) . . ?
C12 C11 H11 121.3 . . ?
C11 C12 H12 119.7 . . ?
C11 C12 C13 121(3) . . ?
C13 C12 H12 119.7 . . ?
C8 C13 C14 117.0(16) . . ?
C12 C13 C8 120.0(19) . . ?
C12 C13 C14 122.9(17) . . ?
C13 C14 H14 119.0 . . ?
C15 C14 C13 121.9(15) . . ?
C15 C14 H14 119.0 . . ?
C14 C15 C6 119.4(17) . . ?
C14 C15 C16 119.4(15) . . ?
C6 C15 C16 120.9(15) . . ?
N1 C17 H17 118.5 . . ?
N1 C17 C18 123(2) . . ?
C18 C17 H17 118.5 . . ?
C20 C19 C19 125(2) . 2_566 ?
C20 C19 C18 115.3(16) . . ?
C18 C19 C19 119.7(18) . 2_566 ?
C19 C20 C21 121(2) . . ?
C20 C21 H21 118.7 . . ?
N1 C21 C20 122.6(18) . . ?
N1 C21 H21 118.7 . . ?
C23 C24 C24 124(2) . 2_765 ?
C23 C24 C25 117.4(16) . . ?
C25 C24 C24 119(2) . 2_765 ?
C25 C26 H26 117.8 . . ?
N2 C26 H26 117.8 . . ?
N2 C26 C25 124.3(19) . . ?
H28A C28 H28B 107.7 . . ?
Cl3 C28 H28A 108.9 . . ?
Cl3 C28 H28B 108.9 . . ?
Cl4 C28 H28A 108.9 . . ?
Cl4 C28 H28B 108.9 . . ?
Cl4 C28 Cl3 113.4(16) . . ?
C17 N1 Ga1 124.2(15) . . ?
C21 N1 C17 116.0(17) . . ?
C21 N1 Ga1 119.5(11) . . ?
C16 O3 Ga2 120.5(11) . . ?
C1 Ga1 N1 108.5(6) . . ?
C2 Ga1 C1 129.5(9) . . ?
C2 Ga1 N1 105.0(8) . . ?
C2 Ga1 O1 99.8(8) . . ?
O1 Ga1 C1 112.1(7) . . ?
O1 Ga1 N1 97.0(5) . . ?
C3 Ga2 C4 129.6(11) . . ?
C3 Ga2 N2 106.8(7) . . ?
C4 Ga2 N2 105.7(8) . . ?
O3 Ga2 C3 110.5(7) . . ?
O3 Ga2 C4 102.4(9) . . ?
O3 Ga2 N2 97.0(5) . . ?
O2 C5 C6 121.8(15) . . ?
O2 C5 O1 122.9(15) . . ?
O1 C5 C6 115.2(14) . . ?
C7 C6 C15 120.2(16) . . ?
C7 C6 C5 118.5(15) . . ?
C15 C6 C5 120.9(14) . . ?
O3 C16 C15 115.1(15) . . ?
O3 C16 O4 123.2(16) . . ?
O4 C16 C15 121.6(16) . . ?
C17 C18 C19 122.1(17) . . ?
C23 C22 H22 119.0 . . ?
N2 C22 H22 119.0 . . ?
N2 C22 C23 122(2) . . ?
C24 C23 C22 120(2) . . ?
C24 C23 H23 119.8 . . ?
C22 C23 H23 119.8 . . ?
C26 C25 C24 118.6(17) . . ?
Cl1 C27 H27A 108.9 . . ?
Cl1 C27 H27B 108.9 . . ?
Cl2 C27 Cl1 113.3(13) . . ?
Cl2 C27 H27A 108.9 . . ?
Cl2 C27 H27B 108.9 . . ?
H27A C27 H27B 107.7 . . ?
Cl5 C29 Cl6 129(3) . . ?
Cl5 C29 H29A 105.2 . . ?
Cl5 C29 H29B 105.2 . . ?
Cl6 C29 H29A 105.2 . . ?
Cl6 C29 H29B 105.2 . . ?
H29A C29 H29B 105.9 . . ?
C5 O1 Ga1 118.9(10) . . ?
C26 N2 Ga2 121.8(13) . . ?
C22 N2 C26 116.9(16) . . ?
C22 N2 Ga2 120.7(12) . . ?

loop_
_geom_bond_atom_site_label_1
_geom_bond_atom_site_label_2
_geom_bond_distance
_geom_bond_site_symmetry_2
_geom_bond_publ_flag
C1 H1A 0.9800 . ?
C1 H1B 0.9800 . ?
C1 H1C 0.9800 . ?
C1 Ga1 1.959(19) . ?
C2 H2A 0.9800 . ?
C2 H2B 0.9800 . ?
C2 H2C 0.9800 . ?
C2 Ga1 1.92(2) . ?
C3 H3A 0.9800 . ?
C3 H3B 0.9800 . ?
C3 H3C 0.9800 . ?
C3 Ga2 1.96(2) . ?
C4 H4A 0.9800 . ?
C4 H4B 0.9800 . ?
C4 H4C 0.9800 . ?
C4 Ga2 1.96(2) . ?
C7 H7 0.9500 . ?
C7 C8 1.38(3) . ?
C7 C6 1.32(3) . ?
C8 C9 1.44(3) . ?
C8 C13 1.42(3) . ?
C9 H9 0.9500 . ?
C9 C10 1.33(4) . ?
C10 H10 0.9500 . ?
C10 C11 1.37(4) . ?
C11 H11 0.9500 . ?
C11 C12 1.35(4) . ?
C12 H12 0.9500 . ?
C12 C13 1.39(3) . ?
C13 C14 1.44(3) . ?
C14 H14 0.9500 . ?
C14 C15 1.32(3) . ?
C15 C6 1.42(2) . ?
C15 C16 1.49(3) . ?
C17 H17 0.9500 . ?
C17 N1 1.37(3) . ?
C17 C18 1.38(3) . ?
C19 C19 1.43(3) 2_566 ?
C19 C20 1.37(3) . ?
C19 C18 1.39(3) . ?
C20 C21 1.44(2) . ?
C21 H21 0.9500 . ?
C21 N1 1.34(3) . ?
C24 C24 1.48(3) 2_765 ?
C24 C23 1.36(3) . ?
C24 C25 1.39(3) . ?
C26 H26 0.9500 . ?
C26 C25 1.37(3) . ?
C26 N2 1.36(3) . ?
C28 H28A 0.9900 . ?
C28 H28B 0.9900 . ?
C28 Cl3 1.80(3) . ?
C28 Cl4 1.71(3) . ?
N1 Ga1 2.005(16) . ?
O2 C5 1.22(2) . ?
O3 Ga2 1.938(11) . ?
O3 C16 1.26(2) . ?
Ga1 O1 1.931(12) . ?
Ga2 N2 2.057(13) . ?
Cl1 C27 1.79(3) . ?
Cl2 C27 1.67(3) . ?
Cl5 C29 1.56(5) . ?
Cl6 C29 1.68(5) . ?
C5 C6 1.50(2) . ?
C5 O1 1.33(2) . ?
C16 O4 1.26(2) . ?
C22 H22 0.9500 . ?
C22 C23 1.43(3) . ?
C22 N2 1.30(3) . ?
C23 H23 0.9500 . ?
C27 H27A 0.9900 . ?
C27 H27B 0.9900 . ?
C29 H29A 0.9900 . ?
C29 H29B 0.9900 . ?

loop_
_geom_torsion_atom_site_label_1
_geom_torsion_atom_site_label_2
_geom_torsion_atom_site_label_3
_geom_torsion_atom_site_label_4
_geom_torsion
_geom_torsion_site_symmetry_1
_geom_torsion_site_symmetry_2
_geom_torsion_site_symmetry_3
_geom_torsion_site_symmetry_4
_geom_torsion_publ_flag
C7 C8 C9 C10 178(3) . . . . ?
C7 C8 C13 C12 179(2) . . . . ?
C7 C8 C13 C14 2(3) . . . . ?
C8 C7 C6 C15 5(3) . . . . ?
C8 C7 C6 C5 178(2) . . . . ?
C8 C9 C10 C11 -4(6) . . . . ?
C8 C13 C14 C15 1(3) . . . . ?
C9 C8 C13 C12 -4(4) . . . . ?
C9 C8 C13 C14 178(2) . . . . ?
C9 C10 C11 C12 6(6) . . . . ?
C10 C11 C12 C13 -8(5) . . . . ?
C11 C12 C13 C8 7(4) . . . . ?
C11 C12 C13 C14 -175(2) . . . . ?
C12 C13 C14 C15 -176(2) . . . . ?
C13 C8 C9 C10 2(5) . . . . ?
C13 C14 C15 C6 -1(3) . . . . ?
C13 C14 C15 C16 171.7(18) . . . . ?
C14 C15 C6 C7 -1(3) . . . . ?
C14 C15 C6 C5 -174.4(18) . . . . ?
C14 C15 C16 O3 -126.5(19) . . . . ?
C14 C15 C16 O4 52(3) . . . . ?
C19 C19 C20 C21 -178(2) 2_566 . . . ?
C19 C19 C18 C17 176(2) 2_566 . . . ?
C19 C20 C21 N1 0(3) . . . . ?
C20 C19 C18 C17 -5(3) . . . . ?
C20 C21 N1 C17 -1(3) . . . . ?
C20 C21 N1 Ga1 172.5(14) . . . . ?
C24 C24 C23 C22 180(3) 2_765 . . . ?
C24 C24 C25 C26 176(2) 2_765 . . . ?
N1 C17 C18 C19 4(3) . . . . ?
O2 C5 C6 C7 50(3) . . . . ?
O2 C5 C6 C15 -137.4(19) . . . . ?
O2 C5 O1 Ga1 9(2) . . . . ?
Ga2 O3 C16 C15 178.8(10) . . . . ?
Ga2 O3 C16 O4 0(2) . . . . ?
C6 C7 C8 C9 179(3) . . . . ?
C6 C7 C8 C13 -5(4) . . . . ?
C6 C15 C16 O3 46(2) . . . . ?
C6 C15 C16 O4 -135.1(18) . . . . ?
C6 C5 O1 Ga1 -173.0(11) . . . . ?
C16 C15 C6 C7 -174.4(19) . . . . ?
C16 C15 C6 C5 13(3) . . . . ?
C18 C17 N1 C21 -1(3) . . . . ?
C18 C17 N1 Ga1 -174.2(16) . . . . ?
C18 C19 C20 C21 3(3) . . . . ?
C23 C24 C25 C26 2(3) . . . . ?
C23 C22 N2 C26 -1(3) . . . . ?
C23 C22 N2 Ga2 170.2(17) . . . . ?
C25 C24 C23 C22 -6(3) . . . . ?
C25 C26 N2 Ga2 -174.7(17) . . . . ?
C25 C26 N2 C22 -3(3) . . . . ?
O1 C5 C6 C7 -128.3(19) . . . . ?
O1 C5 C6 C15 45(2) . . . . ?
N2 C26 C25 C24 3(3) . . . . ?
N2 C22 C23 C24 6(4) . . . . ?
